data_4103490
loop_
_publ_author_name
'Tomoya Miura'
'Masao Morimoto'
'Masahiro Murakami'

_publ_section_title
;
 Enantioselective [2 + 2 + 2] Cycloaddition Reaction of Isocyanates and
 Allenes Catalyzed by Nickel
;
_journal_name_full 'Journal of the American Chemical Society'
_journal_page_first 15836
_journal_page_last 15838
_journal_paper_doi 10.1021/ja105541r
_journal_volume 132
_journal_year 2010
_chemical_formula_sum 'C65 H72 Br2 Cl2 N4 O4 S2'
_chemical_formula_weight 1268.11
_chemical_name_systematic
; 
 ? 
;
_space_group_IT_number 19
_symmetry_cell_setting orthorhombic
_symmetry_space_group_name_Hall 'P 2ac 2ab'
_symmetry_space_group_name_H-M 'P 21 21 21'
_atom_sites_solution_hydrogens geom
_atom_sites_solution_primary direct
_atom_sites_solution_secondary difmap
_audit_creation_method SHELXL-97
_cell_angle_alpha 90.00
_cell_angle_beta 90.00
_cell_angle_gamma 90.00
_cell_formula_units_Z 4
_cell_length_a 11.4329(14)
_cell_length_b 16.816(2)
_cell_length_c 32.393(4)
_cell_measurement_temperature 223(2)
_cell_measurement_theta_max 27.46
_cell_measurement_theta_min 3.02
_cell_volume 6227.7(13)
_computing_structure_refinement 'SHELXL-97 (Sheldrick, 1997)'
_computing_structure_solution 'SHELXS-97 (Sheldrick, 1990)'
_diffrn_ambient_temperature 223(2)
_diffrn_measured_fraction_theta_full 0.996
_diffrn_measured_fraction_theta_max 0.996
_diffrn_measurement_device_type CCD
_diffrn_measurement_method \w
_diffrn_radiation_monochromator graphite
_diffrn_radiation_source 'fine-focus sealed tube'
_diffrn_radiation_type MoK\a
_diffrn_radiation_wavelength 0.71075
_diffrn_reflns_av_R_equivalents 0.0330
_diffrn_reflns_av_sigmaI/netI 0.0604
_diffrn_reflns_limit_h_max 14
_diffrn_reflns_limit_h_min -8
_diffrn_reflns_limit_k_max 18
_diffrn_reflns_limit_k_min -21
_diffrn_reflns_limit_l_max 42
_diffrn_reflns_limit_l_min -41
_diffrn_reflns_number 25616
_diffrn_reflns_theta_full 27.46
_diffrn_reflns_theta_max 27.46
_diffrn_reflns_theta_min 3.01
_exptl_absorpt_coefficient_mu 1.504
_exptl_absorpt_correction_T_max 0.7529
_exptl_absorpt_correction_T_min 0.7529
_exptl_absorpt_correction_type empirical
_exptl_crystal_colour colorless
_exptl_crystal_density_diffrn 1.353
_exptl_crystal_density_method 'not measured'
_exptl_crystal_description plate
_exptl_crystal_F_000 2632
_exptl_crystal_size_max 0.10
_exptl_crystal_size_mid 0.20
_exptl_crystal_size_min 0.20
_refine_diff_density_max 0.991
_refine_diff_density_min -1.091
_refine_diff_density_rms 0.068
_refine_ls_abs_structure_details 'Flack H D (1983), Acta Cryst. A39, 876-881'
_refine_ls_abs_structure_Flack 0.027(11)
_refine_ls_extinction_method none
_refine_ls_goodness_of_fit_ref 1.077
_refine_ls_hydrogen_treatment mixed
_refine_ls_matrix_type full
_refine_ls_number_parameters 716
_refine_ls_number_reflns 13841
_refine_ls_number_restraints 0
_refine_ls_restrained_S_all 1.077
_refine_ls_R_factor_all 0.1013
_refine_ls_R_factor_gt 0.0785
_refine_ls_shift/su_max 0.000
_refine_ls_shift/su_mean 0.000
_refine_ls_structure_factor_coef Fsqd
_refine_ls_weighting_details 'calc w=1/[\s^2^(Fo^2^)+(0.0916P)^2^+4.3104P] where P=(Fo^2^+2Fc^2^)/3'
_refine_ls_weighting_scheme calc
_refine_ls_wR_factor_gt 0.1947
_refine_ls_wR_factor_ref 0.2101
_reflns_number_gt 10363
_reflns_number_total 13841
_reflns_threshold_expression >2sigma(I)
_cod_data_source_file ja105541r_si_002.cif
_cod_data_source_block ydkr
_cod_original_cell_volume 6227.6(13)
_cod_database_code 4103490

loop_
_symmetry_equiv_pos_as_xyz
'x, y, z'
'-x+1/2, -y, z+1/2'
'x+1/2, -y+1/2, -z'
'-x, y+1/2, -z+1/2'

loop_
_atom_site_label
_atom_site_type_symbol
_atom_site_fract_x
_atom_site_fract_y
_atom_site_fract_z
_atom_site_U_iso_or_equiv
_atom_site_adp_type
_atom_site_occupancy
_atom_site_symmetry_multiplicity
_atom_site_calc_flag
_atom_site_refinement_flags
Br1 Br 0.20278(6) 0.22664(5) 0.36740(3) 0.0732(2) Uani 1 1 d .
Br2 Br -0.93576(9) 0.59897(10) 0.47144(3) 0.1310(5) Uani 1 1 d .
S2 S -0.23199(13) 0.19827(9) 0.49243(5) 0.0516(3) Uani 1 1 d .
S1 S -0.38588(19) 0.65210(11) 0.49520(5) 0.0689(5) Uani 1 1 d .
N5 N -0.2444(4) 0.5015(3) 0.36451(15) 0.0494(11) Uani 1 1 d .
O1 O -0.2000(4) 0.4509(2) 0.42727(13) 0.0604(11) Uani 1 1 d .
O4 O -0.5314(4) 0.2945(2) 0.32456(12) 0.0579(11) Uani 1 1 d .
N6 N -0.3346(4) 0.6273(3) 0.35778(14) 0.0479(11) Uani 1 1 d .
N7 N -0.4355(4) 0.2190(3) 0.37224(13) 0.0431(9) Uani 1 1 d .
Cl3 Cl -0.0501(4) 0.5877(3) 0.25797(18) 0.188(2) Uani 1 1 d .
N3 N -0.5146(4) 0.3425(3) 0.39055(13) 0.0419(10) Uani 1 1 d .
O2 O -0.3196(4) 0.5429(3) 0.30261(13) 0.0596(11) Uani 1 1 d .
C3 C -0.3649(4) 0.2817(3) 0.43414(16) 0.0421(11) Uani 1 1 d .
H36 H -0.2950 0.2972 0.4180 0.051 Uiso 1 1 calc R
C4 C -0.5649(5) 0.0934(3) 0.42079(17) 0.0448(12) Uani 1 1 d .
H37 H -0.5880 0.1051 0.3920 0.054 Uiso 1 1 calc R
C5 C 0.0265(6) 0.1459(4) 0.4131(2) 0.0603(16) Uani 1 1 d .
H38 H 0.0596 0.0993 0.4021 0.072 Uiso 1 1 calc R
C68 C -0.3289(5) 0.2799(3) 0.47965(16) 0.0451(12) Uani 1 1 d .
H64 H -0.3995 0.2759 0.4967 0.054 Uiso 1 1 calc R
H65 H -0.2900 0.3301 0.4865 0.054 Uiso 1 1 calc R
C6 C -0.3125(6) 0.5686(4) 0.47137(18) 0.0566(15) Uani 1 1 d .
H1 H -0.2289 0.5716 0.4778 0.068 Uiso 1 1 calc R
H2 H -0.3428 0.5193 0.4835 0.068 Uiso 1 1 calc R
C7 C -0.4097(4) 0.2044(3) 0.41629(15) 0.0406(11) Uani 1 1 d .
H39 H -0.3456 0.1649 0.4178 0.049 Uiso 1 1 calc R
C8 C -0.6747(5) 0.0664(3) 0.44367(17) 0.0467(12) Uani 1 1 d .
H40 H -0.6544 0.0549 0.4724 0.056 Uiso 1 1 calc R
H41 H -0.7317 0.1100 0.4437 0.056 Uiso 1 1 calc R
C9 C -0.2775(6) 0.1412(4) 0.34301(19) 0.0568(15) Uani 1 1 d .
H42 H -0.2258 0.1673 0.3610 0.068 Uiso 1 1 calc R
C10 C -0.2198(7) 0.3765(4) 0.3255(2) 0.0620(16) Uani 1 1 d .
H18 H -0.3001 0.3656 0.3282 0.074 Uiso 1 1 calc R
C11 C -0.3275(5) 0.5647(3) 0.42482(17) 0.0480(13) Uani 1 1 d .
H3 H -0.4099 0.5495 0.4197 0.058 Uiso 1 1 calc R
C12 C -0.3023(5) 0.5580(3) 0.33825(18) 0.0479(12) Uani 1 1 d .
C13 C -0.2539(5) 0.5001(3) 0.40735(18) 0.0473(13) Uani 1 1 d .
C14 C -0.1716(5) 0.4437(3) 0.34386(18) 0.0496(13) Uani 1 1 d .
C15 C -0.5887(5) 0.4093(3) 0.37898(17) 0.0461(12) Uani 1 1 d .
C16 C -0.1178(5) 0.2084(3) 0.45695(18) 0.0465(12) Uani 1 1 d .
C17 C -0.0723(5) 0.2844(3) 0.44550(19) 0.0501(13) Uani 1 1 d .
H43 H -0.1058 0.3311 0.4562 0.060 Uiso 1 1 calc R
C18 C -0.5532(5) 0.4614(3) 0.34834(19) 0.0523(14) Uani 1 1 d .
H66 H -0.4830 0.4522 0.3340 0.063 Uiso 1 1 calc R
C19 C 0.0709(5) 0.2201(4) 0.40276(19) 0.0556(14) Uani 1 1 d .
C20 C -0.3945(5) 0.1622(3) 0.34241(16) 0.0448(12) Uani 1 1 d .
C21 C -0.0656(6) 0.1418(4) 0.4395(2) 0.0563(15) Uani 1 1 d .
H44 H -0.0956 0.0914 0.4462 0.068 Uiso 1 1 calc R
C22 C 0.0224(5) 0.2889(3) 0.41836(19) 0.0507(13) Uani 1 1 d .
H45 H 0.0530 0.3386 0.4108 0.061 Uiso 1 1 calc R
C23 C -0.1570(5) 0.7541(3) 0.3853(2) 0.0519(14) Uani 1 1 d .
H4 H -0.1797 0.7503 0.3559 0.062 Uiso 1 1 calc R
C24 C -0.5853(6) 0.5596(4) 0.4943(2) 0.0595(15) Uani 1 1 d .
H19 H -0.5384 0.5178 0.5041 0.071 Uiso 1 1 calc R
C25 C -0.5160(5) 0.1698(3) 0.43921(17) 0.0442(12) Uani 1 1 d .
H46 H -0.4935 0.1595 0.4679 0.053 Uiso 1 1 calc R
H47 H -0.5782 0.2099 0.4395 0.053 Uiso 1 1 calc R
C26 C -0.3062(5) 0.6419(3) 0.40105(17) 0.0500(13) Uani 1 1 d .
H5 H -0.3614 0.6824 0.4117 0.060 Uiso 1 1 calc R
C27 C -0.7257(6) 0.5395(4) 0.3600(2) 0.0669(19) Uani 1 1 d .
C28 C -0.4962(5) 0.2843(4) 0.35946(17) 0.0485(13) Uani 1 1 d .
C29 C -0.6424(6) -0.0750(4) 0.4235(2) 0.0621(16) Uani 1 1 d .
H48 H -0.6222 -0.0908 0.4517 0.075 Uiso 1 1 calc R
H49 H -0.6780 -0.1208 0.4097 0.075 Uiso 1 1 calc R
C30 C -0.3626(7) 0.7117(4) 0.2970(2) 0.0656(17) Uani 1 1 d .
H20 H -0.2937 0.6904 0.2857 0.079 Uiso 1 1 calc R
C31 C -0.5338(6) 0.6321(4) 0.48521(18) 0.0585(16) Uani 1 1 d .
C32 C -0.4001(5) 0.6852(3) 0.33530(17) 0.0487(13) Uani 1 1 d .
C33 C -0.4685(6) 0.1280(4) 0.31411(18) 0.0563(15) Uani 1 1 d .
H50 H -0.5473 0.1436 0.3125 0.068 Uiso 1 1 calc R
C34 C -0.6042(9) 0.6945(5) 0.4712(2) 0.082(2) Uani 1 1 d .
H21 H -0.5697 0.7438 0.4651 0.099 Uiso 1 1 calc R
Cl4 Cl -0.1737(8) 0.5245(5) 0.18970(13) 0.286(4) Uani 1 1 d .
C36 C -0.5024(5) 0.7160(4) 0.3521(2) 0.0565(15) Uani 1 1 d .
H22 H -0.5294 0.6981 0.3779 0.068 Uiso 1 1 calc R
C37 C -0.0646(7) 0.9181(5) 0.3856(3) 0.079(2) Uani 1 1 d .
H6 H -0.0480 0.9673 0.3705 0.095 Uiso 1 1 calc R
H7 H -0.0387 0.9254 0.4142 0.095 Uiso 1 1 calc R
C38 C -0.5329(7) -0.0511(4) 0.4008(3) 0.0673(18) Uani 1 1 d .
H51 H -0.5518 -0.0412 0.3717 0.081 Uiso 1 1 calc R
H52 H -0.4763 -0.0948 0.4019 0.081 Uiso 1 1 calc R
C39 C -0.0296(8) 0.3400(5) 0.2990(2) 0.074(2) Uani 1 1 d .
C40 C -0.0533(6) 0.4566(4) 0.3418(2) 0.0615(16) Uani 1 1 d .
H23 H -0.0209 0.5004 0.3558 0.074 Uiso 1 1 calc R
C41 C -0.2358(8) 0.0816(5) 0.3172(2) 0.078(2) Uani 1 1 d .
H53 H -0.1570 0.0660 0.3190 0.094 Uiso 1 1 calc R
C42 C -0.4784(5) 0.0234(4) 0.4195(2) 0.0558(15) Uani 1 1 d .
H54 H -0.4097 0.0387 0.4032 0.067 Uiso 1 1 calc R
H55 H -0.4520 0.0116 0.4476 0.067 Uiso 1 1 calc R
C43 C -0.4229(8) 0.7676(5) 0.2752(2) 0.079(2) Uani 1 1 d .
H24 H -0.3961 0.7846 0.2493 0.094 Uiso 1 1 calc R
C44 C -0.6915(5) 0.4218(4) 0.3998(2) 0.0575(15) Uani 1 1 d .
H67 H -0.7157 0.3862 0.4205 0.069 Uiso 1 1 calc R
C45 C 0.0015(7) 0.8512(4) 0.3666(3) 0.091(3) Uani 1 1 d .
H8 H 0.0856 0.8621 0.3684 0.109 Uiso 1 1 calc R
H9 H -0.0192 0.8470 0.3373 0.109 Uiso 1 1 calc R
C46 C -0.1827(5) 0.6739(3) 0.4066(2) 0.0549(14) Uani 1 1 d .
H10 H -0.1276 0.6342 0.3959 0.066 Uiso 1 1 calc R
H11 H -0.1675 0.6797 0.4362 0.066 Uiso 1 1 calc R
C47 C -0.3085(8) 0.0448(4) 0.2888(2) 0.0691(19) Uani 1 1 d .
C48 C -0.7593(6) 0.4871(4) 0.3901(2) 0.0654(18) Uani 1 1 d .
H68 H -0.8297 0.4958 0.4044 0.078 Uiso 1 1 calc R
C49 C -0.2228(7) 0.8214(4) 0.4049(3) 0.0698(19) Uani 1 1 d .
H12 H -0.2035 0.8235 0.4343 0.084 Uiso 1 1 calc R
H13 H -0.3069 0.8112 0.4024 0.084 Uiso 1 1 calc R
C50 C -0.5256(9) 0.7994(5) 0.2922(2) 0.085(3) Uani 1 1 d .
C51 C -0.6215(6) 0.5272(4) 0.3388(2) 0.0597(15) Uani 1 1 d .
H69 H -0.5974 0.5631 0.3183 0.072 Uiso 1 1 calc R
C52 C -0.7304(6) -0.0063(4) 0.4248(2) 0.0543(14) Uani 1 1 d .
H56 H -0.7569 0.0059 0.3967 0.065 Uiso 1 1 calc R
H57 H -0.7987 -0.0220 0.4411 0.065 Uiso 1 1 calc R
C53 C -0.8024(8) 0.6124(5) 0.3491(3) 0.094(3) Uani 1 1 d .
H70 H -0.8157 0.6439 0.3738 0.142 Uiso 1 1 calc R
H71 H -0.8769 0.5945 0.3382 0.142 Uiso 1 1 calc R
H72 H -0.7628 0.6446 0.3286 0.142 Uiso 1 1 calc R
C54 C -0.1945(8) 0.9024(4) 0.3850(3) 0.090(3) Uani 1 1 d .
H14 H -0.2227 0.9030 0.3564 0.108 Uiso 1 1 calc R
H15 H -0.2351 0.9447 0.4001 0.108 Uiso 1 1 calc R
C55 C -0.4234(8) 0.0693(5) 0.2877(2) 0.076(2) Uani 1 1 d .
H58 H -0.4740 0.0457 0.2684 0.091 Uiso 1 1 calc R
C56 C -0.1483(8) 0.3261(4) 0.3034(2) 0.073(2) Uani 1 1 d .
H25 H -0.1812 0.2809 0.2908 0.087 Uiso 1 1 calc R
C57 C -0.0251(6) 0.7733(5) 0.3880(3) 0.087(3) Uani 1 1 d .
H16 H -0.0015 0.7767 0.4171 0.104 Uiso 1 1 calc R
H17 H 0.0199 0.7304 0.3750 0.104 Uiso 1 1 calc R
C58 C -0.7041(7) 0.5472(5) 0.4892(2) 0.0723(19) Uani 1 1 d .
H26 H -0.7385 0.4973 0.4941 0.087 Uiso 1 1 calc R
C59 C 0.0191(7) 0.4067(5) 0.3198(2) 0.074(2) Uani 1 1 d .
H27 H 0.0999 0.4167 0.3186 0.089 Uiso 1 1 calc R
C60 C -0.5647(7) 0.7738(4) 0.3302(2) 0.072(2) Uani 1 1 d .
H28 H -0.6335 0.7953 0.3415 0.087 Uiso 1 1 calc R
C61 C -0.7722(8) 0.6145(6) 0.4762(2) 0.085(3) Uani 1 1 d .
C62 C -0.7235(9) 0.6853(6) 0.4663(2) 0.093(3) Uani 1 1 d .
H29 H -0.7697 0.7273 0.4562 0.112 Uiso 1 1 calc R
C63 C -0.5962(11) 0.8658(6) 0.2702(3) 0.118(4) Uani 1 1 d .
H30 H -0.6392 0.8431 0.2472 0.177 Uiso 1 1 calc R
H31 H -0.5430 0.9062 0.2601 0.177 Uiso 1 1 calc R
H32 H -0.6507 0.8895 0.2896 0.177 Uiso 1 1 calc R
C64 C -0.2629(12) -0.0194(6) 0.2614(3) 0.121(4) Uani 1 1 d .
H59 H -0.2313 0.0039 0.2364 0.182 Uiso 1 1 calc R
H60 H -0.3260 -0.0555 0.2543 0.182 Uiso 1 1 calc R
H61 H -0.2018 -0.0485 0.2757 0.182 Uiso 1 1 calc R
C65 C 0.0475(11) 0.2881(7) 0.2727(3) 0.118(4) Uani 1 1 d .
H33 H 0.0505 0.2350 0.2844 0.177 Uiso 1 1 calc R
H34 H 0.1258 0.3103 0.2718 0.177 Uiso 1 1 calc R
H35 H 0.0160 0.2854 0.2449 0.177 Uiso 1 1 calc R
C66 C -0.1325(13) 0.5106(7) 0.2362(3) 0.132(4) Uani 1 1 d .
H62 H -0.0860 0.4617 0.2372 0.158 Uiso 1 1 calc R
H63 H -0.2021 0.5022 0.2533 0.158 Uiso 1 1 calc R
O3 O -0.4738(4) 0.4004(2) 0.45218(13) 0.0563(10) Uani 1 1 d .
C67 C -0.4566(4) 0.3466(3) 0.42789(17) 0.0426(11) Uani 1 1 d .

loop_
_atom_site_aniso_label
_atom_site_aniso_U_11
_atom_site_aniso_U_22
_atom_site_aniso_U_33
_atom_site_aniso_U_23
_atom_site_aniso_U_13
_atom_site_aniso_U_12
Br1 0.0547(3) 0.0804(5) 0.0846(5) 0.0066(4) 0.0105(3) 0.0078(3)
Br2 0.0674(5) 0.2322(15) 0.0934(6) 0.0235(8) 0.0073(5) 0.0586(8)
S2 0.0474(7) 0.0535(8) 0.0540(7) 0.0100(7) -0.0078(6) -0.0008(6)
S1 0.0941(13) 0.0554(9) 0.0573(9) -0.0119(8) -0.0007(9) -0.0010(9)
N5 0.049(2) 0.052(3) 0.048(2) 0.003(2) -0.002(2) 0.007(2)
O1 0.073(3) 0.047(2) 0.062(2) 0.013(2) -0.004(2) 0.010(2)
O4 0.072(3) 0.052(2) 0.050(2) -0.0052(19) -0.011(2) 0.012(2)
N6 0.048(2) 0.048(3) 0.048(2) 0.005(2) -0.0036(19) 0.004(2)
N7 0.040(2) 0.046(2) 0.044(2) -0.005(2) -0.0004(18) 0.0020(19)
Cl3 0.159(4) 0.144(3) 0.260(5) 0.086(3) -0.007(4) -0.042(3)
N3 0.038(2) 0.039(2) 0.048(2) -0.0022(19) -0.0060(18) 0.0055(18)
O2 0.071(3) 0.060(2) 0.047(2) -0.004(2) -0.004(2) 0.002(2)
C3 0.035(2) 0.043(3) 0.048(3) -0.001(2) -0.001(2) -0.004(2)
C4 0.043(3) 0.045(3) 0.046(3) -0.004(2) 0.000(2) -0.001(2)
C5 0.049(3) 0.053(4) 0.079(4) -0.007(3) -0.004(3) 0.006(3)
C68 0.043(3) 0.045(3) 0.048(3) -0.006(2) -0.006(2) 0.002(2)
C6 0.064(4) 0.060(4) 0.046(3) 0.003(3) -0.005(3) -0.009(3)
C7 0.038(2) 0.043(3) 0.041(2) 0.001(2) 0.000(2) 0.002(2)
C8 0.044(3) 0.051(3) 0.046(3) 0.001(2) 0.004(2) -0.002(2)
C9 0.055(3) 0.063(4) 0.052(3) 0.002(3) 0.004(3) 0.014(3)
C10 0.063(4) 0.049(3) 0.073(4) 0.002(3) 0.007(3) -0.004(3)
C11 0.049(3) 0.048(3) 0.048(3) -0.002(2) -0.009(2) 0.001(2)
C12 0.039(3) 0.049(3) 0.056(3) -0.001(3) 0.000(2) -0.004(2)
C13 0.049(3) 0.044(3) 0.049(3) 0.002(3) 0.002(2) -0.004(2)
C14 0.054(3) 0.044(3) 0.051(3) 0.006(3) 0.006(3) 0.004(2)
C15 0.040(3) 0.041(3) 0.058(3) -0.011(2) -0.005(2) 0.009(2)
C16 0.038(2) 0.036(3) 0.066(3) 0.002(2) -0.011(2) 0.001(2)
C17 0.050(3) 0.035(3) 0.065(3) 0.007(3) -0.002(3) 0.004(2)
C18 0.048(3) 0.045(3) 0.064(3) -0.002(3) -0.004(3) -0.001(3)
C19 0.043(3) 0.057(3) 0.067(4) 0.004(3) -0.001(3) 0.005(3)
C20 0.049(3) 0.040(3) 0.046(3) 0.000(2) 0.004(2) 0.005(2)
C21 0.050(3) 0.045(3) 0.074(4) 0.006(3) -0.008(3) 0.001(3)
C22 0.045(3) 0.039(3) 0.068(4) 0.014(3) -0.002(3) 0.001(2)
C23 0.053(3) 0.041(3) 0.061(3) 0.006(3) -0.008(3) -0.006(2)
C24 0.069(4) 0.049(3) 0.060(4) 0.003(3) -0.008(3) 0.007(3)
C25 0.040(3) 0.043(3) 0.050(3) -0.001(2) 0.003(2) -0.003(2)
C26 0.048(3) 0.050(3) 0.053(3) -0.002(3) -0.009(3) 0.001(3)
C27 0.055(4) 0.056(4) 0.090(5) -0.017(4) -0.026(4) 0.015(3)
C28 0.045(3) 0.050(3) 0.050(3) 0.001(3) -0.002(2) -0.006(2)
C29 0.062(4) 0.041(3) 0.084(4) -0.002(3) 0.003(3) -0.014(3)
C30 0.075(4) 0.062(4) 0.060(4) 0.004(3) -0.011(3) 0.005(3)
C31 0.074(4) 0.054(4) 0.047(3) -0.002(3) -0.001(3) 0.017(3)
C32 0.052(3) 0.044(3) 0.050(3) 0.005(2) -0.013(2) 0.002(2)
C33 0.067(4) 0.051(3) 0.051(3) -0.011(3) 0.000(3) -0.002(3)
C34 0.119(7) 0.068(5) 0.059(4) -0.001(4) 0.004(4) 0.028(5)
Cl4 0.393(10) 0.368(8) 0.098(3) 0.054(4) 0.015(4) -0.067(8)
C36 0.054(3) 0.054(4) 0.061(4) -0.006(3) -0.017(3) 0.004(3)
C37 0.076(5) 0.061(4) 0.099(6) 0.006(4) 0.001(4) -0.004(4)
C38 0.068(4) 0.040(3) 0.093(5) -0.012(3) 0.013(4) -0.003(3)
C39 0.093(6) 0.067(4) 0.063(4) 0.015(4) 0.019(4) 0.025(4)
C40 0.046(3) 0.070(4) 0.068(4) -0.004(3) 0.012(3) -0.002(3)
C41 0.088(5) 0.083(5) 0.064(4) 0.011(4) 0.017(4) 0.045(4)
C42 0.049(3) 0.047(3) 0.072(4) -0.009(3) 0.007(3) -0.003(3)
C43 0.099(6) 0.073(5) 0.064(4) 0.011(4) -0.018(4) 0.005(5)
C44 0.040(3) 0.059(4) 0.073(4) -0.011(3) -0.009(3) 0.004(3)
C45 0.063(4) 0.063(4) 0.147(8) 0.000(5) 0.020(5) -0.019(4)
C46 0.050(3) 0.042(3) 0.072(4) -0.003(3) -0.018(3) 0.007(2)
C47 0.103(6) 0.052(4) 0.053(4) -0.002(3) 0.003(4) 0.020(4)
C48 0.052(3) 0.063(4) 0.081(5) -0.016(4) -0.001(3) 0.012(3)
C49 0.067(4) 0.041(3) 0.102(5) 0.003(3) 0.010(4) 0.006(3)
C50 0.116(7) 0.070(5) 0.070(5) 0.003(4) -0.051(5) 0.006(5)
C51 0.058(4) 0.049(3) 0.072(4) 0.005(3) -0.009(3) 0.005(3)
C52 0.053(3) 0.050(3) 0.059(3) 0.004(3) 0.003(3) -0.014(3)
C53 0.086(6) 0.056(4) 0.141(8) -0.006(5) -0.022(6) 0.026(4)
C54 0.081(5) 0.042(3) 0.147(8) 0.014(4) 0.002(5) 0.011(4)
C55 0.101(6) 0.073(5) 0.054(4) -0.012(3) -0.004(4) 0.006(4)
C56 0.097(6) 0.047(3) 0.075(4) -0.005(3) 0.011(4) 0.005(4)
C57 0.052(4) 0.059(4) 0.149(8) -0.005(5) 0.013(4) 0.000(3)
C58 0.067(4) 0.090(5) 0.061(4) -0.001(4) -0.002(3) 0.025(4)
C59 0.066(4) 0.082(5) 0.075(5) 0.002(4) 0.011(4) 0.013(4)
C60 0.070(4) 0.059(4) 0.089(5) -0.018(4) -0.033(4) 0.014(3)
C61 0.084(5) 0.114(7) 0.057(4) -0.006(4) 0.000(4) 0.050(5)
C62 0.112(7) 0.103(7) 0.065(4) 0.024(5) 0.011(5) 0.060(6)
C63 0.153(10) 0.082(6) 0.119(7) 0.019(5) -0.053(7) 0.048(6)
C64 0.182(12) 0.105(7) 0.077(5) -0.014(5) 0.024(7) 0.062(8)
C65 0.140(9) 0.124(8) 0.089(6) 0.010(6) 0.039(6) 0.056(8)
C66 0.178(13) 0.118(9) 0.099(7) 0.019(7) 0.026(8) 0.002(9)
O3 0.056(2) 0.049(2) 0.064(2) -0.015(2) -0.007(2) 0.0089(19)
C67 0.033(2) 0.043(3) 0.053(3) 0.001(2) -0.003(2) -0.004(2)

loop_
_atom_type_symbol
_atom_type_description
_atom_type_scat_dispersion_real
_atom_type_scat_dispersion_imag
_atom_type_scat_source
C C 0.0033 0.0016 'International Tables Vol C Tables 4.2.6.8 and 6.1.1.4'
H H 0.0000 0.0000 'International Tables Vol C Tables 4.2.6.8 and 6.1.1.4'
N N 0.0061 0.0033 'International Tables Vol C Tables 4.2.6.8 and 6.1.1.4'
O O 0.0106 0.0060 'International Tables Vol C Tables 4.2.6.8 and 6.1.1.4'
S S 0.1246 0.1234 'International Tables Vol C Tables 4.2.6.8 and 6.1.1.4'
Cl Cl 0.1484 0.1585 'International Tables Vol C Tables 4.2.6.8 and 6.1.1.4'
Br Br -0.2901 2.4595 'International Tables Vol C Tables 4.2.6.8 and 6.1.1.4'

loop_
_geom_angle_atom_site_label_1
_geom_angle_atom_site_label_2
_geom_angle_atom_site_label_3
_geom_angle
C16 S2 C68 103.5(3)
C31 S1 C6 102.7(3)
C13 N5 C12 124.4(5)
C13 N5 C14 119.8(5)
C12 N5 C14 115.9(5)
C12 N6 C32 118.9(5)
C12 N6 C26 121.6(5)
C32 N6 C26 119.5(5)
C28 N7 C20 119.8(4)
C28 N7 C7 121.9(4)
C20 N7 C7 118.3(4)
C67 N3 C28 125.7(4)
C67 N3 C15 117.8(4)
C28 N3 C15 115.8(4)
C7 C3 C67 109.4(4)
C7 C3 C68 116.2(4)
C67 C3 C68 109.1(4)
C25 C4 C8 111.2(4)
C25 C4 C42 114.8(5)
C8 C4 C42 108.3(5)
C21 C5 C19 118.8(6)
C3 C68 S2 113.6(4)
C11 C6 S1 113.9(4)
N7 C7 C3 107.1(4)
N7 C7 C25 111.8(4)
C3 C7 C25 114.1(4)
C52 C8 C4 113.0(5)
C20 C9 C41 120.5(7)
C56 C10 C14 119.1(7)
C13 C11 C6 110.2(5)
C13 C11 C26 109.8(5)
C6 C11 C26 116.5(5)
O2 C12 N6 125.3(5)
O2 C12 N5 120.4(5)
N6 C12 N5 114.3(5)
O1 C13 N5 120.0(5)
O1 C13 C11 125.6(5)
N5 C13 C11 114.4(5)
C40 C14 C10 119.9(6)
C40 C14 N5 118.9(6)
C10 C14 N5 121.1(6)
C44 C15 C18 120.5(5)
C44 C15 N3 119.4(5)
C18 C15 N3 120.1(5)
C21 C16 C17 117.3(5)
C21 C16 S2 120.7(4)
C17 C16 S2 122.0(4)
C22 C17 C16 119.6(5)
C15 C18 C51 119.8(6)
C22 C19 C5 121.2(6)
C22 C19 Br1 119.5(5)
C5 C19 Br1 119.3(5)
C33 C20 C9 119.9(6)
C33 C20 N7 121.7(5)
C9 C20 N7 118.4(5)
C5 C21 C16 123.3(6)
C19 C22 C17 119.8(5)
C49 C23 C57 108.0(6)
C49 C23 C46 112.1(5)
C57 C23 C46 110.1(5)
C58 C24 C31 121.6(6)
C4 C25 C7 114.8(4)
N6 C26 C46 112.2(5)
N6 C26 C11 107.8(4)
C46 C26 C11 112.9(5)
C48 C27 C51 119.7(6)
C48 C27 C53 120.8(7)
C51 C27 C53 119.5(8)
O4 C28 N7 124.5(5)
O4 C28 N3 120.9(5)
N7 C28 N3 114.6(5)
C38 C29 C52 111.0(5)
C43 C30 C32 121.9(7)
C24 C31 C34 119.0(7)
C24 C31 S1 122.6(5)
C34 C31 S1 118.1(6)
C30 C32 C36 119.4(6)
C30 C32 N6 120.8(6)
C36 C32 N6 119.7(5)
C20 C33 C55 118.4(7)
C62 C34 C31 121.5(9)
C32 C36 C60 119.3(7)
C45 C37 C54 111.3(7)
C29 C38 C42 111.4(6)
C56 C39 C59 117.9(7)
C56 C39 C65 122.3(9)
C59 C39 C65 119.8(9)
C14 C40 C59 121.4(7)
C47 C41 C9 121.0(7)
C38 C42 C4 112.1(5)
C30 C43 C50 119.0(8)
C15 C44 C48 119.4(7)
C37 C45 C57 111.2(7)
C26 C46 C23 115.7(5)
C55 C47 C41 117.2(6)
C55 C47 C64 122.3(9)
C41 C47 C64 120.5(9)
C27 C48 C44 121.1(6)
C23 C49 C54 112.7(6)
C60 C50 C43 120.0(7)
C60 C50 C63 117.8(9)
C43 C50 C63 122.1(9)
C18 C51 C27 119.5(7)
C8 C52 C29 110.2(5)
C37 C54 C49 110.8(7)
C47 C55 C33 122.9(7)
C10 C56 C39 122.0(7)
C45 C57 C23 110.6(7)
C24 C58 C61 116.6(8)
C40 C59 C39 119.4(7)
C50 C60 C36 120.3(8)
C62 C61 C58 122.6(9)
C62 C61 Br2 120.6(6)
C58 C61 Br2 116.7(8)
C61 C62 C34 118.5(7)
Cl4 C66 Cl3 115.5(8)
O3 C67 N3 121.8(5)
O3 C67 C3 123.9(5)
N3 C67 C3 114.2(4)

loop_
_geom_bond_atom_site_label_1
_geom_bond_atom_site_label_2
_geom_bond_distance
Br1 C19 1.897(6)
Br2 C61 1.895(10)
S2 C16 1.748(6)
S2 C68 1.812(5)
S1 C31 1.754(8)
S1 C6 1.808(7)
N5 C13 1.392(7)
N5 C12 1.438(7)
N5 C14 1.443(7)
O1 C13 1.218(7)
O4 C28 1.212(7)
N6 C12 1.377(7)
N6 C32 1.428(7)
N6 C26 1.460(7)
N7 C28 1.363(7)
N7 C20 1.437(7)
N7 C7 1.478(6)
Cl3 C66 1.751(14)
N3 C67 1.382(7)
N3 C28 1.420(7)
N3 C15 1.456(7)
O2 C12 1.199(7)
C3 C7 1.512(7)
C3 C67 1.526(7)
C3 C68 1.531(7)
C4 C25 1.524(8)
C4 C8 1.526(7)
C4 C42 1.538(8)
C5 C21 1.357(9)
C5 C19 1.388(9)
C6 C11 1.519(8)
C7 C25 1.538(7)
C8 C52 1.509(8)
C9 C20 1.383(8)
C9 C41 1.390(9)
C10 C56 1.379(10)
C10 C14 1.390(9)
C11 C13 1.486(8)
C11 C26 1.528(8)
C14 C40 1.371(9)
C15 C44 1.371(8)
C15 C18 1.385(8)
C16 C21 1.389(8)
C16 C17 1.429(8)
C17 C22 1.397(8)
C18 C51 1.390(9)
C19 C22 1.379(9)
C20 C33 1.373(8)
C23 C49 1.499(9)
C23 C57 1.545(9)
C23 C46 1.542(8)
C24 C58 1.384(10)
C24 C31 1.385(9)
C26 C46 1.521(8)
C27 C48 1.370(11)
C27 C51 1.389(10)
C27 C53 1.548(9)
C29 C38 1.506(9)
C29 C52 1.532(9)
C30 C43 1.363(10)
C30 C32 1.386(9)
C31 C34 1.397(10)
C32 C36 1.389(9)
C33 C55 1.404(9)
C34 C62 1.381(14)
Cl4 C66 1.596(13)
C36 C60 1.397(9)
C37 C45 1.489(11)
C37 C54 1.508(12)
C38 C42 1.526(9)
C39 C56 1.384(12)
C39 C59 1.423(12)
C39 C65 1.506(11)
C40 C59 1.377(10)
C41 C47 1.384(12)
C43 C50 1.402(13)
C44 C48 1.381(9)
C45 C57 1.514(11)
C47 C55 1.378(12)
C47 C64 1.492(11)
C49 C54 1.542(10)
C50 C60 1.381(12)
C50 C63 1.550(10)
C58 C61 1.437(11)
C61 C62 1.353(14)
O3 C67 1.214(7)

loop_
_geom_torsion_atom_site_label_1
_geom_torsion_atom_site_label_2
_geom_torsion_atom_site_label_3
_geom_torsion_atom_site_label_4
_geom_torsion
C7 C3 C68 S2 49.5(6)
C67 C3 C68 S2 173.7(3)
C16 S2 C68 C3 53.7(4)
C31 S1 C6 C11 64.2(5)
C28 N7 C7 C3 -46.4(6)
C20 N7 C7 C3 133.4(5)
C28 N7 C7 C25 79.2(6)
C20 N7 C7 C25 -101.0(5)
C67 C3 C7 N7 57.7(5)
C68 C3 C7 N7 -178.3(4)
C67 C3 C7 C25 -66.5(5)
C68 C3 C7 C25 57.5(6)
C25 C4 C8 C52 176.5(5)
C42 C4 C8 C52 -56.4(6)
S1 C6 C11 C13 173.6(4)
S1 C6 C11 C26 47.7(7)
C32 N6 C12 O2 4.0(9)
C26 N6 C12 O2 -177.8(6)
C32 N6 C12 N5 -175.6(5)
C26 N6 C12 N5 2.7(7)
C13 N5 C12 O2 -157.6(6)
C14 N5 C12 O2 22.9(8)
C13 N5 C12 N6 22.0(8)
C14 N5 C12 N6 -157.5(5)
C12 N5 C13 O1 -178.7(6)
C14 N5 C13 O1 0.8(8)
C12 N5 C13 C11 -1.9(8)
C14 N5 C13 C11 177.6(5)
C6 C11 C13 O1 8.2(8)
C26 C11 C13 O1 137.8(6)
C6 C11 C13 N5 -168.4(5)
C26 C11 C13 N5 -38.8(6)
C56 C10 C14 C40 -3.9(10)
C56 C10 C14 N5 175.0(6)
C13 N5 C14 C40 -81.5(7)
C12 N5 C14 C40 98.1(7)
C13 N5 C14 C10 99.7(7)
C12 N5 C14 C10 -80.8(7)
C67 N3 C15 C44 -70.7(7)
C28 N3 C15 C44 118.0(6)
C67 N3 C15 C18 106.8(6)
C28 N3 C15 C18 -64.6(7)
C68 S2 C16 C21 -142.2(5)
C68 S2 C16 C17 39.4(5)
C21 C16 C17 C22 -1.2(8)
S2 C16 C17 C22 177.2(4)
C44 C15 C18 C51 0.6(9)
N3 C15 C18 C51 -176.8(5)
C21 C5 C19 C22 -0.7(10)
C21 C5 C19 Br1 178.0(5)
C41 C9 C20 C33 -4.6(9)
C41 C9 C20 N7 174.5(5)
C28 N7 C20 C33 -53.3(7)
C7 N7 C20 C33 126.8(6)
C28 N7 C20 C9 127.6(6)
C7 N7 C20 C9 -52.2(7)
C19 C5 C21 C16 -0.4(10)
C17 C16 C21 C5 1.3(9)
S2 C16 C21 C5 -177.1(5)
C5 C19 C22 C17 0.8(9)
Br1 C19 C22 C17 -177.9(4)
C16 C17 C22 C19 0.2(9)
C8 C4 C25 C7 -176.2(4)
C42 C4 C25 C7 60.3(7)
N7 C7 C25 C4 56.3(6)
C3 C7 C25 C4 178.0(4)
C12 N6 C26 C46 83.2(6)
C32 N6 C26 C46 -98.5(6)
C12 N6 C26 C11 -41.8(7)
C32 N6 C26 C11 136.5(5)
C13 C11 C26 N6 58.6(6)
C6 C11 C26 N6 -175.2(5)
C13 C11 C26 C46 -65.9(6)
C6 C11 C26 C46 60.2(7)
C20 N7 C28 O4 9.1(8)
C7 N7 C28 O4 -171.1(5)
C20 N7 C28 N3 -169.7(4)
C7 N7 C28 N3 10.1(7)
C67 N3 C28 O4 -163.8(5)
C15 N3 C28 O4 6.8(8)
C67 N3 C28 N7 15.1(7)
C15 N3 C28 N7 -174.3(4)
C58 C24 C31 C34 1.0(10)
C58 C24 C31 S1 174.7(5)
C6 S1 C31 C24 51.3(6)
C6 S1 C31 C34 -135.0(5)
C43 C30 C32 C36 0.4(10)
C43 C30 C32 N6 -179.1(6)
C12 N6 C32 C30 -51.2(8)
C26 N6 C32 C30 130.5(6)
C12 N6 C32 C36 129.2(6)
C26 N6 C32 C36 -49.1(8)
C9 C20 C33 C55 3.0(9)
N7 C20 C33 C55 -176.0(6)
C24 C31 C34 C62 -0.1(11)
S1 C31 C34 C62 -174.1(6)
C30 C32 C36 C60 -0.8(9)
N6 C32 C36 C60 178.7(5)
C52 C29 C38 C42 55.5(8)
C10 C14 C40 C59 3.9(11)
N5 C14 C40 C59 -174.9(6)
C20 C9 C41 C47 3.3(10)
C29 C38 C42 C4 -56.1(8)
C25 C4 C42 C38 180.0(5)
C8 C4 C42 C38 54.9(7)
C32 C30 C43 C50 0.2(11)
C18 C15 C44 C48 -0.3(9)
N3 C15 C44 C48 177.1(5)
C54 C37 C45 C57 -56.9(11)
N6 C26 C46 C23 61.1(7)
C11 C26 C46 C23 -176.8(5)
C49 C23 C46 C26 68.1(7)
C57 C23 C46 C26 -171.8(6)
C9 C41 C47 C55 -0.6(11)
C9 C41 C47 C64 -179.6(7)
C51 C27 C48 C44 -0.3(10)
C53 C27 C48 C44 179.7(7)
C15 C44 C48 C27 0.2(10)
C57 C23 C49 C54 56.5(9)
C46 C23 C49 C54 177.9(6)
C30 C43 C50 C60 -0.4(12)
C30 C43 C50 C63 177.4(8)
C15 C18 C51 C27 -0.8(9)
C48 C27 C51 C18 0.6(10)
C53 C27 C51 C18 -179.4(6)
C4 C8 C52 C29 57.4(7)
C38 C29 C52 C8 -55.8(7)
C45 C37 C54 C49 53.5(11)
C23 C49 C54 C37 -55.0(10)
C41 C47 C55 C33 -1.0(11)
C64 C47 C55 C33 178.0(8)
C20 C33 C55 C47 -0.2(11)
C14 C10 C56 C39 0.4(11)
C59 C39 C56 C10 2.9(11)
C65 C39 C56 C10 -176.2(7)
C37 C45 C57 C23 59.6(10)
C49 C23 C57 C45 -58.3(9)
C46 C23 C57 C45 179.0(7)
C31 C24 C58 C61 -3.2(10)
C14 C40 C59 C39 -0.5(11)
C56 C39 C59 C40 -2.9(11)
C65 C39 C59 C40 176.2(8)
C43 C50 C60 C36 -0.1(11)
C63 C50 C60 C36 -177.9(7)
C32 C36 C60 C50 0.6(10)
C24 C58 C61 C62 4.7(11)
C24 C58 C61 Br2 -177.4(5)
C58 C61 C62 C34 -3.9(12)
Br2 C61 C62 C34 178.3(6)
C31 C34 C62 C61 1.5(12)
C28 N3 C67 O3 176.8(5)
C15 N3 C67 O3 6.4(8)
C28 N3 C67 C3 0.7(7)
C15 N3 C67 C3 -169.7(4)
C7 C3 C67 O3 145.8(5)
C68 C3 C67 O3 17.7(7)
C7 C3 C67 N3 -38.1(6)
C68 C3 C67 N3 -166.3(4)
